data_4503763
loop_
_publ_author_name
'Pang, Haijun'
'Zhang, Chunjing'
'Shi, Dongmei'
'Chen, Yaguang'

_publ_section_title
;
 Synthesis of a Purely Inorganic Three-Dimensional Porous Framework Based
 on Polyoxometalates and 4d&#x2212;4f Heterometals
;
_journal_issue 12
_journal_name_full 'Crystal Growth &amp; Design'
_journal_page_first 4476
_journal_paper_doi 10.1021/cg800410x
_journal_volume 8
_journal_year 2008
_chemical_formula_sum 'Ag3 Ce4 H60 O108 W22'
_chemical_formula_weight 6717.05
_chemical_name_systematic
; 
 ? 
;
_space_group_IT_number 2
_symmetry_cell_setting triclinic
_symmetry_space_group_name_Hall '-P 1'
_symmetry_space_group_name_H-M 'P -1'
_atom_sites_solution_hydrogens geom
_atom_sites_solution_primary direct
_atom_sites_solution_secondary difmap
_audit_creation_method SHELXL-97
_cell_angle_alpha 94.6920(10)
_cell_angle_beta 91.8810(10)
_cell_angle_gamma 105.3390(10)
_cell_formula_units_Z 1
_cell_length_a 12.3396(4)
_cell_length_b 13.2484(4)
_cell_length_c 18.1100(6)
_cell_measurement_reflns_used 25
_cell_measurement_temperature 293(2)
_cell_measurement_theta_max 15
_cell_measurement_theta_min 7.5
_cell_volume 2841.02(16)
_computing_cell_refinement 'Bruker SMART'
_computing_data_collection 'Bruker SMART'
_computing_data_reduction 'Bruker SAINT'
_computing_molecular_graphics 'Bruker SHELXTL'
_computing_publication_material 'Bruker SHELXTL'
_computing_structure_refinement 'SHELXL-97 (Sheldrick, 1997)'
_computing_structure_solution 'SHELXS-97 (Sheldrick, 1990)'
_diffrn_ambient_temperature 293(2)
_diffrn_measured_fraction_theta_full 0.985
_diffrn_measured_fraction_theta_max 0.985
_diffrn_measurement_device_type 'CCD area detector'
_diffrn_measurement_method 'phi and omega scans'
_diffrn_radiation_monochromator graphite
_diffrn_radiation_source 'fine-focus sealed tube'
_diffrn_radiation_type MoK\a
_diffrn_radiation_wavelength 0.71073
_diffrn_reflns_av_R_equivalents 0.0271
_diffrn_reflns_av_sigmaI/netI 0.0581
_diffrn_reflns_limit_h_max 15
_diffrn_reflns_limit_h_min -14
_diffrn_reflns_limit_k_max 16
_diffrn_reflns_limit_k_min -16
_diffrn_reflns_limit_l_max 12
_diffrn_reflns_limit_l_min -22
_diffrn_reflns_number 15247
_diffrn_reflns_theta_full 25.75
_diffrn_reflns_theta_max 25.75
_diffrn_reflns_theta_min 2.01
_diffrn_standards_decay_% none
_diffrn_standards_interval_count 150
_diffrn_standards_number 0
_exptl_absorpt_coefficient_mu 24.337
_exptl_absorpt_correction_T_max 0.080
_exptl_absorpt_correction_T_min 0.041
_exptl_absorpt_correction_type empirical
_exptl_crystal_colour yellow
_exptl_crystal_density_diffrn 3.926
_exptl_crystal_density_method 'not measured'
_exptl_crystal_description block
_exptl_crystal_F_000 2925
_exptl_crystal_size_max 0.149
_exptl_crystal_size_mid 0.117
_exptl_crystal_size_min 0.100
_refine_diff_density_max 5.199
_refine_diff_density_min -6.652
_refine_diff_density_rms 0.480
_refine_ls_extinction_method none
_refine_ls_goodness_of_fit_ref 1.058
_refine_ls_hydrogen_treatment refall
_refine_ls_matrix_type full
_refine_ls_number_parameters 619
_refine_ls_number_reflns 10695
_refine_ls_number_restraints 0
_refine_ls_restrained_S_all 1.058
_refine_ls_R_factor_all 0.0727
_refine_ls_R_factor_gt 0.0533
_refine_ls_shift/su_max 0.001
_refine_ls_shift/su_mean 0.000
_refine_ls_structure_factor_coef Fsqd
_refine_ls_weighting_details 'calc w=1/[\s^2^(Fo^2^)+(0.0831P)^2^+76.6106P] where P=(Fo^2^+2Fc^2^)/3'
_refine_ls_weighting_scheme calc
_refine_ls_wR_factor_gt 0.1466
_refine_ls_wR_factor_ref 0.1558
_reflns_number_gt 8316
_reflns_number_total 10695
_reflns_threshold_expression >2sigma(I)
_cod_data_source_file cg800410x_si_002.cif
_cod_data_source_block p
_cod_depositor_comments
;
The following automatic conversions were performed:

'_symmetry_cell_setting' value 'Triclinic' changed to 'triclinic'
according to /home/saulius/struct/CIF-dictionaries/cif_core.dic
dictionary named 'cif_core.dic' version 2.4.1 from 2010-06-29.

Automatic conversion script
Id: cif_fix_values 1715 2011-07-08 13:25:40Z adriana 
;
_cod_original_sg_symbol_H-M 'P-1   '
_cod_database_code 4503763

loop_
_symmetry_equiv_pos_as_xyz
'x, y, z'
'-x, -y, -z'

loop_
_atom_site_label
_atom_site_type_symbol
_atom_site_fract_x
_atom_site_fract_y
_atom_site_fract_z
_atom_site_U_iso_or_equiv
_atom_site_adp_type
_atom_site_occupancy
_atom_site_symmetry_multiplicity
_atom_site_calc_flag
_atom_site_refinement_flags
W1 W 0.20895(7) 0.88008(6) 0.08932(4) 0.01838(18) Uani 1 1 d .
W2 W 0.29740(7) 0.96967(6) 0.28563(4) 0.01982(19) Uani 1 1 d .
W3 W -0.06417(8) 0.56551(6) 0.28705(5) 0.0250(2) Uani 1 1 d .
W4 W -0.16850(7) 0.75817(6) 0.36824(5) 0.02209(19) Uani 1 1 d .
W5 W -0.24302(7) 0.65836(6) 0.19595(5) 0.02186(19) Uani 1 1 d .
W6 W -0.04652(7) 0.72767(6) 0.04702(4) 0.01781(18) Uani 1 1 d .
W7 W 0.22346(7) 0.73107(6) 0.34141(4) 0.02103(19) Uani 1 1 d .
W8 W 0.08949(7) 1.08361(6) 0.19220(4) 0.01871(18) Uani 1 1 d .
W9 W -0.16651(7) 0.93567(6) 0.14768(4) 0.01819(18) Uani 1 1 d .
W10 W 0.13940(7) 0.63531(6) 0.14116(4) 0.01927(19) Uani 1 1 d .
W11 W 0.11174(7) 0.92020(6) 0.41652(4) 0.01911(19) Uani 1 1 d .
Ce2 Ce -0.27211(9) 0.62544(8) -0.13533(6) 0.0189(2) Uani 1 1 d .
Ce1 Ce -0.12682(10) 1.08115(9) 0.35576(6) 0.0217(3) Uani 1 1 d .
O1W O -0.348(2) 0.5283(15) -0.0205(11) 0.071(7) Uani 1 1 d .
H1WA H -0.3691 0.5637 0.0185 0.086 Uiso 1 1 d R
H1WB H -0.3530 0.4594 -0.0199 0.086 Uiso 1 1 d R
O1 O -0.1427(14) 0.6028(11) 0.3725(8) 0.030(4) Uani 1 1 d .
O2W O -0.3364(16) 1.0077(15) 0.3577(11) 0.052(5) Uani 1 1 d .
H2WA H -0.3772 0.9818 0.3150 0.062 Uiso 1 1 d R
H2WB H -0.3707 1.0073 0.4009 0.062 Uiso 1 1 d R
O2 O -0.0189(13) 0.8076(11) 0.4165(8) 0.026(3) Uani 1 1 d .
O3W O -0.3228(14) 0.7596(13) -0.0397(10) 0.043(4) Uani 1 1 d .
H3WA H -0.3503 0.7391 0.0037 0.051 Uiso 1 1 d R
H3WB H -0.3124 0.8269 -0.0495 0.051 Uiso 1 1 d R
O3 O 0.0253(12) 1.1362(11) 0.2654(8) 0.025(3) Uani 1 1 d .
O4 O 0.1943(13) 0.5291(12) 0.1186(8) 0.029(3) Uani 1 1 d .
O4W O -0.2263(15) 1.2003(17) 0.4280(8) 0.050(5) Uani 1 1 d .
H4WA H -0.2151 1.2677 0.4182 0.060 Uiso 1 1 d R
H4WB H -0.2727 1.1747 0.4634 0.060 Uiso 1 1 d R
O5 O 0.1648(14) 1.1952(10) 0.1548(8) 0.028(3) Uani 1 1 d .
O5W O 0.0229(18) 1.2328(15) 0.4229(11) 0.061(6) Uani 1 1 d .
H5WA H 0.0866 1.2613 0.4008 0.073 Uiso 1 1 d R
H5WB H 0.0118 1.2588 0.4686 0.073 Uiso 1 1 d R
O6 O -0.2491(14) 0.7376(13) 0.4440(9) 0.037(4) Uani 1 1 d .
O6W O 0.1521(18) 0.5853(14) -0.0717(12) 0.065(7) Uani 1 1 d .
H6WA H 0.2048 0.6145 -0.1025 0.078 Uiso 1 1 d R
H6WB H 0.1221 0.5152 -0.0759 0.078 Uiso 1 1 d R
O7 O -0.2013(11) 1.0071(10) 0.2263(7) 0.020(3) Uani 1 1 d .
O7W O -0.4836(15) 0.5995(19) -0.1344(12) 0.067(6) Uani 1 1 d .
H7WA H -0.5220 0.5668 -0.0979 0.080 Uiso 1 1 d R
H7WB H -0.5202 0.6226 -0.1705 0.080 Uiso 1 1 d R
O8 O 0.0946(12) 0.8123(10) 0.0115(7) 0.022(3) Uani 1 1 d .
O8W O -0.096(3) 1.261(2) 0.1483(12) 0.100(10) Uani 1 1 d .
H8WA H -0.0413 1.2599 0.1170 0.120 Uiso 1 1 d R
H8WB H -0.1466 1.2972 0.1388 0.120 Uiso 1 1 d R
O9 O -0.3731(13) 0.5980(13) 0.1534(9) 0.037(4) Uani 1 1 d .
O9W O -0.641(2) 0.6628(18) -0.210(2) 0.113(11) Uani 1 1 d .
H9WA H -0.6054 0.6625 -0.2529 0.135 Uiso 1 1 d R
H9WB H -0.7155 0.6320 -0.2103 0.135 Uiso 1 1 d R
O10 O 0.1311(11) 0.8491(10) 0.3077(7) 0.019(3) Uani 1 1 d .
O12W O -0.1235(16) 0.6243(14) -0.2259(10) 0.050(5) Uani 1 1 d .
H12A H -0.0791 0.5808 -0.2217 0.060 Uiso 1 1 d R
H12B H -0.1141 0.6676 -0.2623 0.060 Uiso 1 1 d R
O11 O 0.0413(12) 1.0072(11) 0.3835(7) 0.023(3) Uani 1 1 d .
O11W O -0.369(2) 0.4670(17) -0.2226(15) 0.087(9) Uani 1 1 d .
H11A H -0.4097 0.4083 -0.2046 0.105 Uiso 1 1 d R
H11B H -0.3627 0.4694 -0.2718 0.105 Uiso 1 1 d R
O12 O 0.3398(12) 0.8498(10) 0.3173(8) 0.024(3) Uani 1 1 d .
O14W O 0.397(2) 0.917(3) -0.1894(15) 0.113(11) Uani 1 1 d .
H14A H 0.3296 0.8720 -0.2021 0.136 Uiso 1 1 d R
H14B H 0.4462 0.9382 -0.2245 0.136 Uiso 1 1 d R
O13 O 0.2596(12) 1.0027(11) 0.3870(7) 0.024(3) Uani 1 1 d .
O13W O 0.519(2) 1.173(3) -0.134(2) 0.152(17) Uani 1 1 d .
H13A H 0.4949 1.1458 -0.1807 0.183 Uiso 1 1 d R
H13B H 0.5925 1.2064 -0.1237 0.183 Uiso 1 1 d R
O14 O 0.4278(13) 1.0588(12) 0.2888(9) 0.035(4) Uani 1 1 d .
O15W O -0.1688(14) 1.2195(12) 0.2822(8) 0.034(4) Uani 1 1 d .
H15A H -0.1290 1.2389 0.2426 0.041 Uiso 1 1 d R
H15B H -0.2232 1.2502 0.2954 0.041 Uiso 1 1 d R
O15 O -0.0778(16) 0.4394(11) 0.3095(9) 0.042(4) Uani 1 1 d .
O16 O 0.3095(13) 0.6575(13) 0.3723(8) 0.035(4) Uani 1 1 d .
O16W O -0.351(2) 0.6919(18) -0.2498(13) 0.074(7) Uani 1 1 d .
H16A H -0.4254 0.6821 -0.2570 0.089 Uiso 1 1 d R
H16B H -0.3037 0.7248 -0.2826 0.089 Uiso 1 1 d R
O17 O -0.2676(14) 0.9443(13) 0.0815(9) 0.039(4) Uani 1 1 d .
O18 O -0.0851(11) 0.7195(10) 0.2705(8) 0.022(3) Uani 1 1 d .
O19 O 0.1390(11) 0.9561(11) 0.5117(7) 0.020(3) Uani 1 1 d .
O20 O -0.2909(12) 0.6861(11) 0.2934(8) 0.027(3) Uani 1 1 d .
O21 O -0.0951(12) 0.8459(10) 0.0693(7) 0.022(3) Uani 1 1 d .
O22 O -0.0433(13) 1.0483(11) 0.1217(7) 0.024(3) Uani 1 1 d .
O23 O -0.1667(12) 0.8836(12) 0.3445(9) 0.030(3) Uani 1 1 d .
O24 O 0.0689(11) 0.7806(9) 0.1482(7) 0.014(3) Uani 1 1 d .
O25 O -0.2055(12) 0.5331(11) 0.2249(8) 0.029(3) Uani 1 1 d .
O26 O 0.0142(11) 0.5703(10) 0.1986(7) 0.020(3) Uani 1 1 d .
O27 O -0.2316(12) 0.7991(10) 0.1774(8) 0.025(3) Uani 1 1 d .
O28 O -0.1153(12) 0.6774(10) -0.0395(7) 0.021(3) Uani 1 1 d .
O29 O 0.0755(13) 0.6325(11) 0.3371(7) 0.025(3) Uani 1 1 d .
O30 O 0.0323(11) 0.6181(9) 0.0572(7) 0.019(3) Uani 1 1 d .
O31 O 0.1998(12) 0.8019(11) 0.4287(7) 0.020(3) Uani 1 1 d .
O32 O -0.0168(11) 0.9279(10) 0.2127(8) 0.020(3) Uani 1 1 d .
O33 O 0.3166(11) 0.9305(10) 0.0362(7) 0.017(3) Uani 1 1 d .
O34 O 0.2033(12) 1.0527(10) 0.2533(7) 0.021(3) Uani 1 1 d .
O35 O 0.1484(12) 0.9888(11) 0.1116(7) 0.022(3) Uani 1 1 d .
O36 O 0.2853(11) 0.9098(10) 0.1864(7) 0.019(3) Uani 1 1 d .
O37 O 0.2435(11) 0.7385(10) 0.0925(7) 0.020(3) Uani 1 1 d .
O38 O -0.1513(12) 0.6544(10) 0.1125(8) 0.024(3) Uani 1 1 d .
O39 O 0.2141(12) 0.6885(12) 0.2337(7) 0.024(3) Uani 1 1 d .
Ag1 Ag 0.0000 1.0000 0.0000 0.0349(6) Uani 1 2 d S
Ag2 Ag 0.45248(19) 0.98896(19) -0.05910(13) 0.0517(6) Uani 1 1 d .

loop_
_atom_site_aniso_label
_atom_site_aniso_U_11
_atom_site_aniso_U_22
_atom_site_aniso_U_33
_atom_site_aniso_U_23
_atom_site_aniso_U_13
_atom_site_aniso_U_12
W1 0.0211(4) 0.0179(4) 0.0151(4) 0.0029(3) 0.0050(3) 0.0026(3)
W2 0.0184(4) 0.0224(4) 0.0168(4) 0.0007(3) 0.0000(3) 0.0025(3)
W3 0.0298(5) 0.0151(4) 0.0296(5) 0.0036(3) 0.0051(4) 0.0042(3)
W4 0.0264(4) 0.0213(4) 0.0188(4) 0.0028(3) 0.0049(3) 0.0060(3)
W5 0.0235(4) 0.0182(4) 0.0206(4) 0.0022(3) 0.0016(3) -0.0003(3)
W6 0.0257(4) 0.0150(4) 0.0116(4) -0.0012(3) -0.0014(3) 0.0045(3)
W7 0.0274(4) 0.0228(4) 0.0163(4) 0.0008(3) -0.0005(3) 0.0131(3)
W8 0.0274(4) 0.0117(4) 0.0159(4) 0.0030(3) 0.0002(3) 0.0029(3)
W9 0.0241(4) 0.0177(4) 0.0132(4) 0.0007(3) -0.0014(3) 0.0069(3)
W10 0.0276(4) 0.0140(4) 0.0171(4) -0.0005(3) 0.0009(3) 0.0076(3)
W11 0.0258(4) 0.0207(4) 0.0127(4) 0.0017(3) 0.0005(3) 0.0098(3)
Ce2 0.0170(5) 0.0144(5) 0.0230(6) -0.0018(4) 0.0002(5) 0.0016(4)
Ce1 0.0292(6) 0.0225(6) 0.0156(5) 0.0015(4) 0.0004(5) 0.0111(5)
O1W 0.101(18) 0.039(11) 0.056(13) 0.001(10) 0.042(13) -0.016(11)
O1 0.051(10) 0.023(8) 0.017(7) -0.001(6) 0.001(7) 0.016(7)
O2W 0.049(11) 0.070(13) 0.053(12) 0.023(10) 0.021(10) 0.037(10)
O2 0.036(8) 0.020(7) 0.025(8) 0.004(6) -0.005(7) 0.014(6)
O3W 0.044(10) 0.031(9) 0.050(11) -0.014(8) 0.011(9) 0.008(8)
O3 0.026(8) 0.020(7) 0.027(8) 0.006(6) 0.005(6) 0.003(6)
O4 0.046(10) 0.030(8) 0.015(7) -0.001(6) 0.001(7) 0.020(7)
O4W 0.062(12) 0.103(15) 0.010(7) -0.007(9) 0.004(8) 0.072(12)
O5 0.049(10) 0.014(7) 0.018(7) 0.009(6) 0.005(7) -0.001(6)
O5W 0.064(14) 0.055(13) 0.049(12) -0.015(10) -0.008(11) -0.003(10)
O6 0.037(9) 0.041(10) 0.033(9) 0.012(8) 0.013(8) 0.005(8)
O6W 0.083(15) 0.027(10) 0.070(14) -0.008(9) 0.047(13) -0.011(10)
O7 0.026(8) 0.017(7) 0.019(7) 0.002(6) 0.000(6) 0.007(6)
O7W 0.027(10) 0.106(18) 0.069(14) -0.021(13) -0.004(10) 0.029(11)
O8 0.024(7) 0.020(7) 0.019(7) 0.002(6) 0.003(6) -0.001(6)
O8W 0.19(3) 0.11(2) 0.044(13) 0.030(14) 0.038(17) 0.10(2)
O9 0.023(8) 0.046(10) 0.033(9) -0.003(8) 0.007(7) -0.006(7)
O9W 0.074(18) 0.048(14) 0.20(3) -0.031(18) -0.02(2) -0.001(13)
O10 0.027(8) 0.018(7) 0.014(7) 0.003(5) 0.001(6) 0.011(6)
O12W 0.073(13) 0.048(11) 0.047(11) 0.021(9) 0.043(10) 0.038(10)
O11 0.028(8) 0.023(7) 0.014(7) 0.004(6) -0.002(6) 0.000(6)
O11W 0.081(17) 0.058(14) 0.11(2) -0.054(14) -0.039(15) 0.021(13)
O12 0.030(8) 0.019(7) 0.026(8) 0.003(6) 0.014(7) 0.011(6)
O14W 0.081(19) 0.17(3) 0.09(2) -0.01(2) 0.057(17) 0.024(19)
O13 0.028(8) 0.029(8) 0.016(7) 0.003(6) 0.004(6) 0.007(6)
O13W 0.073(19) 0.15(3) 0.23(4) -0.10(3) -0.08(2) 0.07(2)
O14 0.027(8) 0.034(9) 0.031(9) -0.008(7) -0.002(7) -0.011(7)
O15W 0.050(10) 0.029(8) 0.027(8) 0.004(7) 0.013(8) 0.017(8)
O15 0.072(13) 0.015(7) 0.034(9) -0.001(7) 0.011(9) 0.005(8)
O16 0.036(9) 0.051(10) 0.023(8) -0.001(7) -0.004(7) 0.022(8)
O16W 0.066(15) 0.074(16) 0.078(16) 0.030(13) -0.018(13) 0.007(12)
O17 0.043(10) 0.042(10) 0.032(9) 0.011(8) -0.004(8) 0.012(8)
O18 0.022(7) 0.018(7) 0.024(7) 0.007(6) 0.011(6) 0.001(6)
O19 0.020(7) 0.033(8) 0.009(6) 0.004(6) -0.002(6) 0.012(6)
O20 0.029(8) 0.020(7) 0.027(8) 0.009(6) -0.007(7) 0.000(6)
O21 0.034(8) 0.015(7) 0.012(7) 0.002(5) 0.006(6) -0.001(6)
O22 0.041(9) 0.026(7) 0.005(6) -0.007(5) -0.003(6) 0.009(7)
O23 0.028(8) 0.028(8) 0.033(9) 0.006(7) -0.006(7) 0.008(7)
O24 0.021(7) 0.015(6) 0.007(6) 0.000(5) 0.000(5) 0.007(5)
O25 0.025(8) 0.029(8) 0.029(8) -0.003(7) 0.006(7) 0.002(6)
O26 0.026(7) 0.011(6) 0.022(7) 0.006(5) 0.007(6) -0.001(5)
O27 0.030(8) 0.015(7) 0.028(8) -0.002(6) -0.001(7) 0.004(6)
O28 0.028(8) 0.018(7) 0.015(7) -0.007(5) -0.009(6) 0.008(6)
O29 0.043(9) 0.022(7) 0.009(6) 0.003(6) 0.012(6) 0.007(7)
O30 0.026(7) 0.009(6) 0.022(7) 0.002(5) 0.009(6) 0.005(5)
O31 0.028(8) 0.027(7) 0.009(6) 0.004(6) 0.005(6) 0.011(6)
O32 0.021(7) 0.014(7) 0.028(8) 0.008(6) 0.006(6) 0.006(6)
O33 0.021(7) 0.025(7) 0.005(6) 0.006(5) 0.007(5) 0.005(6)
O34 0.030(8) 0.021(7) 0.009(6) 0.001(5) -0.003(6) 0.001(6)
O35 0.032(8) 0.025(7) 0.004(6) 0.003(5) -0.004(6) 0.000(6)
O36 0.024(7) 0.020(7) 0.012(6) 0.003(5) 0.011(6) 0.002(6)
O37 0.018(7) 0.024(7) 0.020(7) -0.003(6) 0.002(6) 0.010(6)
O38 0.033(8) 0.018(7) 0.019(7) 0.003(6) 0.003(6) 0.004(6)
O39 0.024(8) 0.039(9) 0.014(7) 0.003(6) 0.002(6) 0.015(7)
Ag1 0.0598(17) 0.0334(13) 0.0154(11) 0.0089(10) 0.0106(11) 0.0162(12)
Ag2 0.0473(12) 0.0587(14) 0.0514(13) 0.0084(11) 0.0038(11) 0.0171(11)

loop_
_atom_type_symbol
_atom_type_description
_atom_type_scat_dispersion_real
_atom_type_scat_dispersion_imag
_atom_type_scat_source
H H 0.0000 0.0000 'International Tables Vol C Tables 4.2.6.8 and 6.1.1.4'
O O 0.0106 0.0060 'International Tables Vol C Tables 4.2.6.8 and 6.1.1.4'
Ce Ce -0.2486 2.6331 'International Tables Vol C Tables 4.2.6.8 and 6.1.1.4'
W W -0.8490 6.8722 'International Tables Vol C Tables 4.2.6.8 and 6.1.1.4'
Ag Ag -0.8971 1.1015 'International Tables Vol C Tables 4.2.6.8 and 6.1.1.4'

loop_
_geom_angle_atom_site_label_1
_geom_angle_atom_site_label_2
_geom_angle_atom_site_label_3
_geom_angle
_geom_angle_site_symmetry_1
_geom_angle_site_symmetry_3
O33 W1 O35 104.0(6) . .
O33 W1 O36 100.5(6) . .
O35 W1 O36 88.3(6) . .
O33 W1 O8 99.3(6) . .
O35 W1 O8 94.4(6) . .
O36 W1 O8 158.7(5) . .
O33 W1 O37 95.0(6) . .
O35 W1 O37 160.5(6) . .
O36 W1 O37 83.7(5) . .
O8 W1 O37 86.9(6) . .
O33 W1 O24 167.8(5) . .
O35 W1 O24 87.4(5) . .
O36 W1 O24 83.9(5) . .
O8 W1 O24 75.2(5) . .
O37 W1 O24 74.1(5) . .
O14 W2 O36 101.1(7) . .
O14 W2 O34 100.9(7) . .
O36 W2 O34 86.7(6) . .
O14 W2 O12 99.9(7) . .
O36 W2 O12 89.5(6) . .
O34 W2 O12 159.2(6) . .
O14 W2 O13 97.6(7) . .
O36 W2 O13 161.3(6) . .
O34 W2 O13 87.9(6) . .
O12 W2 O13 89.2(6) . .
O14 W2 O10 167.9(6) . .
O36 W2 O10 89.6(5) . .
O34 W2 O10 85.3(5) . .
O12 W2 O10 74.2(5) . .
O13 W2 O10 72.1(5) . .
O15 W3 O29 99.4(8) . .
O15 W3 O26 103.0(7) . .
O29 W3 O26 87.0(6) . .
O15 W3 O1 93.8(7) . .
O29 W3 O1 90.6(6) . .
O26 W3 O1 163.2(6) . .
O15 W3 O25 96.1(8) . .
O29 W3 O25 164.5(6) . .
O26 W3 O25 88.1(6) . .
O1 W3 O25 89.9(6) . .
O15 W3 O18 166.4(7) . .
O29 W3 O18 88.3(6) . .
O26 W3 O18 88.5(5) . .
O1 W3 O18 74.8(5) . .
O25 W3 O18 76.8(6) . .
O6 W4 O23 106.2(8) . .
O6 W4 O2 100.7(7) . .
O23 W4 O2 92.2(6) . .
O6 W4 O20 96.0(7) . .
O23 W4 O20 93.9(6) . .
O2 W4 O20 159.8(6) . .
O6 W4 O18 158.1(7) . .
O23 W4 O18 94.2(6) . .
O2 W4 O18 85.9(6) . .
O20 W4 O18 74.4(6) . .
O6 W4 O1 89.2(7) . .
O23 W4 O1 164.6(7) . .
O2 W4 O1 84.7(6) . .
O20 W4 O1 84.2(6) . .
O18 W4 O1 70.5(5) . .
O9 W5 O27 99.9(7) . .
O9 W5 O20 98.0(7) . .
O27 W5 O20 89.8(6) . .
O9 W5 O38 99.5(7) . .
O27 W5 O38 85.8(6) . .
O20 W5 O38 162.4(6) . .
O9 W5 O25 97.9(7) . .
O27 W5 O25 162.0(6) . .
O20 W5 O25 90.8(6) . .
O38 W5 O25 88.1(6) . .
O9 W5 O18 168.8(6) . .
O27 W5 O18 87.7(5) . .
O20 W5 O18 73.6(5) . .
O38 W5 O18 89.2(5) . .
O25 W5 O18 75.2(5) . .
O28 W6 O21 102.9(6) . .
O28 W6 O38 101.2(6) . .
O21 W6 O38 89.4(6) . .
O28 W6 O30 97.1(6) . .
O21 W6 O30 160.0(6) . .
O38 W6 O30 86.2(6) . .
O28 W6 O8 98.0(6) . .
O21 W6 O8 91.3(6) . .
O38 W6 O8 160.0(6) . .
O30 W6 O8 86.4(6) . .
O28 W6 O24 168.7(5) . .
O21 W6 O24 86.3(5) . .
O38 W6 O24 85.2(5) . .
O30 W6 O24 73.9(5) . .
O8 W6 O24 74.9(5) . .
O16 W7 O31 101.7(7) . .
O16 W7 O12 97.7(7) . .
O31 W7 O12 91.9(6) . .
O16 W7 O29 102.5(7) . .
O31 W7 O29 93.1(6) . .
O12 W7 O29 157.8(6) . .
O16 W7 O39 100.0(6) . .
O31 W7 O39 158.2(6) . .
O12 W7 O39 84.2(6) . .
O29 W7 O39 83.1(6) . .
O16 W7 O10 171.5(7) . .
O31 W7 O10 74.2(5) . .
O12 W7 O10 75.2(5) . .
O29 W7 O10 85.4(6) . .
O39 W7 O10 84.1(5) . .
O5 W8 O3 102.3(7) . .
O5 W8 O34 101.5(7) . .
O3 W8 O34 95.6(6) . .
O5 W8 O22 97.8(7) . .
O3 W8 O22 95.9(6) . .
O34 W8 O22 154.9(6) . .
O5 W8 O35 90.0(6) . .
O3 W8 O35 167.7(6) . .
O34 W8 O35 81.9(5) . .
O22 W8 O35 82.2(5) . .
O5 W8 O32 166.7(6) . .
O3 W8 O32 87.4(6) . .
O34 W8 O32 86.4(5) . .
O22 W8 O32 71.9(5) . .
O35 W8 O32 80.4(5) . .
O17 W9 O7 101.6(7) . .
O17 W9 O27 100.7(7) . .
O7 W9 O27 96.6(6) . .
O17 W9 O22 99.0(7) . .
O7 W9 O22 95.6(6) . .
O27 W9 O22 154.1(6) . .
O17 W9 O21 91.2(7) . .
O7 W9 O21 167.2(6) . .
O27 W9 O21 81.0(5) . .
O22 W9 O21 82.0(5) . .
O17 W9 O32 168.5(7) . .
O7 W9 O32 87.6(6) . .
O27 W9 O32 84.8(6) . .
O22 W9 O32 73.0(5) . .
O21 W9 O32 79.7(5) . .
O4 W10 O39 101.4(6) . .
O4 W10 O37 98.3(6) . .
O39 W10 O37 91.3(6) . .
O4 W10 O26 100.8(6) . .
O39 W10 O26 84.9(6) . .
O37 W10 O26 160.9(5) . .
O4 W10 O30 99.7(6) . .
O39 W10 O30 158.6(6) . .
O37 W10 O30 89.0(5) . .
O26 W10 O30 87.8(6) . .
O4 W10 O24 169.4(5) . .
O39 W10 O24 86.9(5) . .
O37 W10 O24 74.8(5) . .
O26 W10 O24 86.3(5) . .
O30 W10 O24 72.6(5) . .
O19 W11 O11 106.2(6) . .
O19 W11 O2 100.8(6) . .
O11 W11 O2 94.8(6) . .
O19 W11 O13 95.7(6) . .
O11 W11 O13 93.1(6) . .
O2 W11 O13 158.9(6) . .
O19 W11 O31 87.7(5) . .
O11 W11 O31 165.9(6) . .
O2 W11 O31 84.5(5) . .
O13 W11 O31 83.1(6) . .
O19 W11 O10 157.6(5) . .
O11 W11 O10 94.8(6) . .
O2 W11 O10 84.8(6) . .
O13 W11 O10 75.1(5) . .
O31 W11 O10 71.1(5) . .
O5 Ce2 O28 73.1(5) 2_575 .
O5 Ce2 O12W 68.7(5) 2_575 .
O28 Ce2 O12W 85.7(6) . .
O5 Ce2 O11W 133.1(8) 2_575 .
O28 Ce2 O11W 138.4(6) . .
O12W Ce2 O11W 79.0(8) . .
O5 Ce2 O4 126.9(5) 2_575 2_565
O28 Ce2 O4 70.8(5) . 2_565
O12W Ce2 O4 71.0(5) . 2_565
O11W Ce2 O4 67.6(7) . 2_565
O5 Ce2 O7W 114.2(7) 2_575 .
O28 Ce2 O7W 134.6(6) . .
O12W Ce2 O7W 139.6(7) . .
O11W Ce2 O7W 71.1(7) . .
O4 Ce2 O7W 118.9(7) 2_565 .
O5 Ce2 O16W 68.2(6) 2_575 .
O28 Ce2 O16W 141.2(6) . .
O12W Ce2 O16W 77.8(7) . .
O11W Ce2 O16W 72.5(8) . .
O4 Ce2 O16W 132.9(6) 2_565 .
O7W Ce2 O16W 67.8(8) . .
O5 Ce2 O3W 69.9(5) 2_575 .
O28 Ce2 O3W 73.7(5) . .
O12W Ce2 O3W 137.5(6) . .
O11W Ce2 O3W 139.4(7) . .
O4 Ce2 O3W 131.4(5) 2_565 .
O7W Ce2 O3W 68.5(6) . .
O16W Ce2 O3W 95.4(7) . .
O5 Ce2 O1W 135.1(6) 2_575 .
O28 Ce2 O1W 74.4(6) . .
O12W Ce2 O1W 137.9(7) . .
O11W Ce2 O1W 91.5(8) . .
O4 Ce2 O1W 67.5(6) 2_565 .
O7W Ce2 O1W 70.7(8) . .
O16W Ce2 O1W 138.4(8) . .
O3W Ce2 O1W 71.8(6) . .
O15W Ce1 O19 134.9(5) . 2_576
O15W Ce1 O7 68.8(5) . .
O19 Ce1 O7 143.1(4) 2_576 .
O15W Ce1 O23 137.8(5) . .
O19 Ce1 O23 78.5(5) 2_576 .
O7 Ce1 O23 69.9(5) . .
O15W Ce1 O3 70.5(5) . .
O19 Ce1 O3 137.7(5) 2_576 .
O7 Ce1 O3 70.1(5) . .
O23 Ce1 O3 103.2(5) . .
O15W Ce1 O5W 84.3(6) . .
O19 Ce1 O5W 76.4(6) 2_576 .
O7 Ce1 O5W 140.2(6) . .
O23 Ce1 O5W 135.4(6) . .
O3 Ce1 O5W 73.6(6) . .
O15W Ce1 O2W 86.3(6) . .
O19 Ce1 O2W 81.0(5) 2_576 .
O7 Ce1 O2W 71.9(6) . .
O23 Ce1 O2W 72.9(5) . .
O3 Ce1 O2W 140.6(6) . .
O5W Ce1 O2W 136.9(7) . .
O15W Ce1 O4W 66.5(5) . .
O19 Ce1 O4W 68.8(5) 2_576 .
O7 Ce1 O4W 118.6(5) . .
O23 Ce1 O4W 129.9(6) . .
O3 Ce1 O4W 126.7(6) . .
O5W Ce1 O4W 72.2(7) . .
O2W Ce1 O4W 65.5(7) . .
O15W Ce1 O11 137.8(5) . .
O19 Ce1 O11 75.0(4) 2_576 .
O7 Ce1 O11 106.1(4) . .
O23 Ce1 O11 63.8(5) . .
O3 Ce1 O11 68.7(4) . .
O5W Ce1 O11 74.4(6) . .
O2W Ce1 O11 133.5(5) . .
O4W Ce1 O11 135.2(5) . .
W3 O1 W4 111.2(7) . .
W11 O2 W4 139.8(7) . .
W8 O3 Ce1 141.0(7) . .
W10 O4 Ce2 159.5(8) . 2_565
W8 O5 Ce2 164.8(8) . 2_575
W9 O7 Ce1 140.8(7) . .
W1 O8 W6 114.7(7) . .
W11 O10 W7 99.3(5) . .
W11 O10 W2 96.3(5) . .
W7 O10 W2 92.1(5) . .
W11 O11 Ce1 157.0(7) . .
W7 O12 W2 118.5(7) . .
W2 O13 W11 116.0(7) . .
W3 O18 W4 103.5(5) . .
W3 O18 W5 95.0(5) . .
W4 O18 W5 96.0(5) . .
W11 O19 Ce1 152.8(8) . 2_576
W5 O20 W4 115.2(7) . .
W6 O21 W9 148.1(7) . .
W6 O21 Ag1 113.9(6) . .
W9 O21 Ag1 95.2(5) . .
W9 O22 W8 114.5(7) . .
W9 O22 Ag1 106.6(6) . .
W8 O22 Ag1 112.4(7) . .
W4 O23 Ce1 159.1(8) . .
W6 O24 W1 94.9(4) . .
W6 O24 W10 95.2(4) . .
W1 O24 W10 94.9(5) . .
W5 O25 W3 112.8(7) . .
W3 O26 W10 150.6(8) . .
W5 O27 W9 158.4(9) . .
W6 O28 Ce2 157.5(7) . .
W3 O29 W7 151.1(8) . .
W10 O30 W6 118.2(6) . .
W7 O31 W11 115.4(6) . .
W9 O32 W8 96.8(5) . .
W1 O33 Ag2 170.5(7) . .
W2 O34 W8 155.5(8) . .
W1 O35 W8 149.1(7) . .
W2 O36 W1 150.3(8) . .
W10 O37 W1 116.2(6) . .
W6 O38 W5 149.3(8) . .
W10 O39 W7 155.0(8) . .
O22 Ag1 O22 180.000(2) 2_575 .
O22 Ag1 O21 113.8(5) 2_575 .
O22 Ag1 O21 66.2(5) . .
O22 Ag1 O21 66.2(5) 2_575 2_575
O22 Ag1 O21 113.8(5) . 2_575
O21 Ag1 O21 180.000(2) . 2_575
Ag2 Ag2 O33 69.8(3) 2_675 .
Ag2 Ag2 O14W 157.8(7) 2_675 .
O33 Ag2 O14W 117.9(7) . .

loop_
_geom_bond_atom_site_label_1
_geom_bond_atom_site_label_2
_geom_bond_distance
_geom_bond_site_symmetry_2
W1 O33 1.690(12) .
W1 O35 1.814(14) .
W1 O36 1.927(13) .
W1 O8 1.942(14) .
W1 O37 2.035(13) .
W1 O24 2.237(13) .
W2 O14 1.722(15) .
W2 O36 1.889(13) .
W2 O34 1.908(14) .
W2 O12 1.922(13) .
W2 O13 1.953(13) .
W2 O10 2.313(14) .
W3 O15 1.719(15) .
W3 O29 1.880(15) .
W3 O26 1.895(13) .
W3 O1 1.950(14) .
W3 O25 1.971(15) .
W3 O18 2.166(13) .
W4 O6 1.719(15) .
W4 O23 1.745(14) .
W4 O2 1.939(15) .
W4 O20 1.980(14) .
W4 O18 2.169(13) .
W4 O1 2.172(14) .
W5 O9 1.716(15) .
W5 O27 1.891(13) .
W5 O20 1.917(15) .
W5 O38 1.923(14) .
W5 O25 1.944(15) .
W5 O18 2.256(14) .
W6 O28 1.749(13) .
W6 O21 1.840(14) .
W6 O38 1.909(14) .
W6 O30 1.967(13) .
W6 O8 1.965(13) .
W6 O24 2.229(12) .
W7 O16 1.728(15) .
W7 O31 1.843(13) .
W7 O12 1.919(14) .
W7 O29 1.939(15) .
W7 O39 1.976(13) .
W7 O10 2.273(12) .
W8 O5 1.728(13) .
W8 O3 1.755(14) .
W8 O34 1.908(14) .
W8 O22 1.973(14) .
W8 O35 2.118(14) .
W8 O32 2.200(13) .
W9 O17 1.734(16) .
W9 O7 1.773(13) .
W9 O27 1.905(14) .
W9 O22 1.929(15) .
W9 O21 2.137(13) .
W9 O32 2.188(14) .
W10 O4 1.742(14) .
W10 O39 1.876(14) .
W10 O37 1.908(14) .
W10 O26 1.939(13) .
W10 O30 1.939(14) .
W10 O24 2.309(12) .
W11 O19 1.747(13) .
W11 O11 1.747(14) .
W11 O2 1.885(15) .
W11 O13 1.978(14) .
W11 O31 2.151(13) .
W11 O10 2.162(13) .
Ce2 O5 2.455(13) 2_575
Ce2 O28 2.472(13) .
Ce2 O12W 2.502(16) .
Ce2 O11W 2.516(19) .
Ce2 O4 2.516(14) 2_565
Ce2 O7W 2.541(17) .
Ce2 O16W 2.58(2) .
Ce2 O3W 2.591(15) .
Ce2 O1W 2.604(19) .
Ce1 O15W 2.502(15) .
Ce1 O19 2.491(12) 2_576
Ce1 O7 2.511(13) .
Ce1 O23 2.522(15) .
Ce1 O3 2.531(14) .
Ce1 O5W 2.533(19) .
Ce1 O2W 2.514(19) .
Ce1 O4W 2.550(14) .
Ce1 O11 2.569(14) .
O4 Ce2 2.516(14) 2_565
O5 Ce2 2.455(13) 2_575
O14W Ag2 2.47(3) .
O19 Ce1 2.491(12) 2_576
O21 Ag1 2.524(13) .
O22 Ag1 2.363(13) .
O33 Ag2 2.472(12) .
Ag1 O22 2.363(13) 2_575
Ag1 O21 2.524(13) 2_575
Ag2 Ag2 2.365(5) 2_675

loop_
_geom_torsion_atom_site_label_1
_geom_torsion_atom_site_label_2
_geom_torsion_atom_site_label_3
_geom_torsion_atom_site_label_4
_geom_torsion
_geom_torsion_site_symmetry_1
_geom_torsion_site_symmetry_4
O15 W3 O1 W4 -174.0(9) . .
O29 W3 O1 W4 86.6(7) . .
O26 W3 O1 W4 5(3) . .
O25 W3 O1 W4 -77.9(8) . .
O18 W3 O1 W4 -1.5(6) . .
O6 W4 O1 W3 173.2(9) . .
O23 W4 O1 W3 -7(3) . .
O2 W4 O1 W3 -86.0(8) . .
O20 W4 O1 W3 77.1(8) . .
O18 W4 O1 W3 1.6(6) . .
O19 W11 O2 W4 131.5(12) . .
O11 W11 O2 W4 24.0(13) . .
O13 W11 O2 W4 -87.6(19) . .
O31 W11 O2 W4 -141.9(12) . .
O10 W11 O2 W4 -70.4(12) . .
O6 W4 O2 W11 -128.6(13) . .
O23 W4 O2 W11 -21.6(13) . .
O20 W4 O2 W11 86.2(19) . .
O18 W4 O2 W11 72.4(12) . .
O1 W4 O2 W11 143.2(13) . .
O5 W8 O3 Ce1 167.3(11) . .
O34 W8 O3 Ce1 -89.7(12) . .
O22 W8 O3 Ce1 67.9(12) . .
O35 W8 O3 Ce1 -12(4) . .
O32 W8 O3 Ce1 -3.6(11) . .
O15W Ce1 O3 W8 -122.6(13) . .
O19 Ce1 O3 W8 101.1(12) 2_576 .
O7 Ce1 O3 W8 -48.9(11) . .
O23 Ce1 O3 W8 13.8(13) . .
O5W Ce1 O3 W8 147.7(13) . .
O2W Ce1 O3 W8 -65.2(15) . .
O4W Ce1 O3 W8 -160.4(10) . .
O11 Ce1 O3 W8 68.4(12) . .
O39 W10 O4 Ce2 34(3) . 2_565
O37 W10 O4 Ce2 127(2) . 2_565
O26 W10 O4 Ce2 -53(3) . 2_565
O30 W10 O4 Ce2 -143(2) . 2_565
O24 W10 O4 Ce2 175.2(18) . 2_565
O3 W8 O5 Ce2 28(4) . 2_575
O34 W8 O5 Ce2 -70(3) . 2_575
O22 W8 O5 Ce2 126(3) . 2_575
O35 W8 O5 Ce2 -152(3) . 2_575
O32 W8 O5 Ce2 164(2) . 2_575
O17 W9 O7 Ce1 -170.9(11) . .
O27 W9 O7 Ce1 86.7(11) . .
O22 W9 O7 Ce1 -70.4(11) . .
O21 W9 O7 Ce1 8(3) . .
O32 W9 O7 Ce1 2.2(10) . .
O15W Ce1 O7 W9 126.0(12) . .
O19 Ce1 O7 W9 -96.0(12) 2_576 .
O23 Ce1 O7 W9 -63.1(11) . .
O3 Ce1 O7 W9 49.8(10) . .
O5W Ce1 O7 W9 75.1(14) . .
O2W Ce1 O7 W9 -141.0(12) . .
O4W Ce1 O7 W9 171.6(10) . .
O11 Ce1 O7 W9 -9.7(12) . .
O33 W1 O8 W6 173.9(7) . .
O35 W1 O8 W6 -81.1(8) . .
O36 W1 O8 W6 16(2) . .
O37 W1 O8 W6 79.4(7) . .
O24 W1 O8 W6 5.0(6) . .
O28 W6 O8 W1 -176.1(7) . .
O21 W6 O8 W1 80.8(8) . .
O38 W6 O8 W1 -11(2) . .
O30 W6 O8 W1 -79.4(7) . .
O24 W6 O8 W1 -5.1(6) . .
O19 W11 O10 W7 20.2(17) . .
O11 W11 O10 W7 -180.0(6) . .
O2 W11 O10 W7 -85.6(6) . .
O13 W11 O10 W7 88.1(6) . .
O31 W11 O10 W7 0.4(5) . .
O19 W11 O10 W2 -73.0(16) . .
O11 W11 O10 W2 86.9(6) . .
O2 W11 O10 W2 -178.8(6) . .
O13 W11 O10 W2 -5.1(5) . .
O31 W11 O10 W2 -92.8(5) . .
O16 W7 O10 W11 -63(4) . .
O31 W7 O10 W11 -0.4(5) . .
O12 W7 O10 W11 -96.7(6) . .
O29 W7 O10 W11 94.1(6) . .
O39 W7 O10 W11 177.7(6) . .
O16 W7 O10 W2 34(4) . .
O31 W7 O10 W2 96.3(6) . .
O12 W7 O10 W2 0.0(5) . .
O29 W7 O10 W2 -169.2(5) . .
O39 W7 O10 W2 -85.6(5) . .
O14 W2 O10 W11 38(3) . .
O36 W2 O10 W11 -170.8(5) . .
O34 W2 O10 W11 -84.1(5) . .
O12 W2 O10 W11 99.6(6) . .
O13 W2 O10 W11 5.3(5) . .
O14 W2 O10 W7 -62(3) . .
O36 W2 O10 W7 89.6(5) . .
O34 W2 O10 W7 176.4(5) . .
O12 W2 O10 W7 0.0(5) . .
O13 W2 O10 W7 -94.3(6) . .
O19 W11 O11 Ce1 -82.0(19) . .
O2 W11 O11 Ce1 20.7(19) . .
O13 W11 O11 Ce1 -178.9(18) . .
O31 W11 O11 Ce1 107(3) . .
O10 W11 O11 Ce1 105.9(18) . .
O15W Ce1 O11 W11 -169.2(16) . .
O19 Ce1 O11 W11 48.5(18) 2_576 .
O7 Ce1 O11 W11 -93.1(19) . .
O23 Ce1 O11 W11 -35.9(18) . .
O3 Ce1 O11 W11 -154(2) . .
O5W Ce1 O11 W11 128(2) . .
O2W Ce1 O11 W11 -13(2) . .
O4W Ce1 O11 W11 85(2) . .
O16 W7 O12 W2 -175.2(8) . .
O31 W7 O12 W2 -73.1(8) . .
O29 W7 O12 W2 29.9(19) . .
O39 W7 O12 W2 85.4(8) . .
O10 W7 O12 W2 0.0(7) . .
O14 W2 O12 W7 169.1(8) . .
O36 W2 O12 W7 -89.7(8) . .
O34 W2 O12 W7 -10(2) . .
O13 W2 O12 W7 71.6(8) . .
O10 W2 O12 W7 0.0(7) . .
O14 W2 O13 W11 -179.8(8) . .
O36 W2 O13 W11 6(2) . .
O34 W2 O13 W11 79.4(8) . .
O12 W2 O13 W11 -80.0(8) . .
O10 W2 O13 W11 -6.4(6) . .
O19 W11 O13 W2 165.9(7) . .
O11 W11 O13 W2 -87.4(8) . .
O2 W11 O13 W2 24(2) . .
O31 W11 O13 W2 78.9(7) . .
O10 W11 O13 W2 6.7(6) . .
O15 W3 O18 W4 35(3) . .
O29 W3 O18 W4 -89.6(6) . .
O26 W3 O18 W4 -176.6(6) . .
O1 W3 O18 W4 1.5(6) . .
O25 W3 O18 W4 95.0(6) . .
O15 W3 O18 W5 -62(3) . .
O29 W3 O18 W5 173.0(5) . .
O26 W3 O18 W5 86.0(6) . .
O1 W3 O18 W5 -96.0(6) . .
O25 W3 O18 W5 -2.5(5) . .
O6 W4 O18 W3 -24(2) . .
O23 W4 O18 W3 176.5(6) . .
O2 W4 O18 W3 84.5(6) . .
O20 W4 O18 W3 -90.6(6) . .
O1 W4 O18 W3 -1.3(6) . .
O6 W4 O18 W5 72.4(19) . .
O23 W4 O18 W5 -86.9(6) . .
O2 W4 O18 W5 -178.8(5) . .
O20 W4 O18 W5 6.1(5) . .
O1 W4 O18 W5 95.3(6) . .
O9 W5 O18 W3 56(4) . .
O27 W5 O18 W3 -171.7(6) . .
O20 W5 O18 W3 97.9(6) . .
O38 W5 O18 W3 -85.8(5) . .
O25 W5 O18 W3 2.5(5) . .
O9 W5 O18 W4 -49(4) . .
O27 W5 O18 W4 84.2(6) . .
O20 W5 O18 W4 -6.3(5) . .
O38 W5 O18 W4 170.1(6) . .
O25 W5 O18 W4 -101.6(6) . .
O11 W11 O19 Ce1 123.3(15) . 2_576
O2 W11 O19 Ce1 25.1(16) . 2_576
O13 W11 O19 Ce1 -141.8(15) . 2_576
O31 W11 O19 Ce1 -58.9(15) . 2_576
O10 W11 O19 Ce1 -78(2) . 2_576
O9 W5 O20 W4 180.0(8) . .
O27 W5 O20 W4 -80.1(8) . .
O38 W5 O20 W4 -5(2) . .
O25 W5 O20 W4 81.9(8) . .
O18 W5 O20 W4 7.6(6) . .
O6 W4 O20 W5 -167.7(8) . .
O23 W4 O20 W5 85.4(8) . .
O2 W4 O20 W5 -22(2) . .
O18 W4 O20 W5 -7.8(6) . .
O1 W4 O20 W5 -79.2(8) . .
O28 W6 O21 W9 129.5(14) . .
O38 W6 O21 W9 28.1(15) . .
O30 W6 O21 W9 -49(3) . .
O8 W6 O21 W9 -132.0(15) . .
O24 W6 O21 W9 -57.2(14) . .
O28 W6 O21 Ag1 -76.9(7) . .
O38 W6 O21 Ag1 -178.3(7) . .
O30 W6 O21 Ag1 104.6(16) . .
O8 W6 O21 Ag1 21.6(7) . .
O24 W6 O21 Ag1 96.4(6) . .
O17 W9 O21 W6 -129.1(15) . .
O7 W9 O21 W6 52(3) . .
O27 W9 O21 W6 -28.4(14) . .
O22 W9 O21 W6 132.0(15) . .
O32 W9 O21 W6 57.9(14) . .
O17 W9 O21 Ag1 75.0(7) . .
O7 W9 O21 Ag1 -104(2) . .
O27 W9 O21 Ag1 175.7(6) . .
O22 W9 O21 Ag1 -23.9(5) . .
O32 W9 O21 Ag1 -98.0(5) . .
O17 W9 O22 W8 171.8(8) . .
O7 W9 O22 W8 69.1(8) . .
O27 W9 O22 W8 -48.9(16) . .
O21 W9 O22 W8 -98.2(7) . .
O32 W9 O22 W8 -16.6(6) . .
O17 W9 O22 Ag1 -63.2(8) . .
O7 W9 O22 Ag1 -165.9(6) . .
O27 W9 O22 Ag1 76.0(14) . .
O21 W9 O22 Ag1 26.8(6) . .
O32 W9 O22 Ag1 108.3(7) . .
O5 W8 O22 W9 -172.0(7) . .
O3 W8 O22 W9 -68.7(8) . .
O34 W8 O22 W9 48.0(16) . .
O35 W8 O22 W9 99.0(7) . .
O32 W8 O22 W9 16.6(6) . .
O5 W8 O22 Ag1 66.1(8) . .
O3 W8 O22 Ag1 169.4(7) . .
O34 W8 O22 Ag1 -73.9(15) . .
O35 W8 O22 Ag1 -22.8(6) . .
O32 W8 O22 Ag1 -105.2(7) . .
O6 W4 O23 Ce1 65(2) . .
O2 W4 O23 Ce1 -37(2) . .
O20 W4 O23 Ce1 162(2) . .
O18 W4 O23 Ce1 -123(2) . .
O1 W4 O23 Ce1 -115(3) . .
O15W Ce1 O23 W4 -177(2) . .
O19 Ce1 O23 W4 -29(2) 2_576 .
O7 Ce1 O23 W4 170(2) . .
O3 Ce1 O23 W4 108(2) . .
O5W Ce1 O23 W4 28(3) . .
O2W Ce1 O23 W4 -113(2) . .
O4W Ce1 O23 W4 -78(2) . .
O11 Ce1 O23 W4 50(2) . .
O28 W6 O24 W1 56(3) . .
O21 W6 O24 W1 -88.4(5) . .
O38 W6 O24 W1 -178.0(5) . .
O30 W6 O24 W1 94.5(5) . .
O8 W6 O24 W1 4.0(5) . .
O28 W6 O24 W10 -39(3) . .
O21 W6 O24 W10 176.3(5) . .
O38 W6 O24 W10 86.6(5) . .
O30 W6 O24 W10 -0.8(5) . .
O8 W6 O24 W10 -91.4(5) . .
O33 W1 O24 W6 -68(3) . .
O35 W1 O24 W6 91.2(5) . .
O36 W1 O24 W6 179.8(5) . .
O8 W1 O24 W6 -4.0(5) . .
O37 W1 O24 W6 -95.0(5) . .
O33 W1 O24 W10 28(3) . .
O35 W1 O24 W10 -173.1(5) . .
O36 W1 O24 W10 -84.5(5) . .
O8 W1 O24 W10 91.6(5) . .
O37 W1 O24 W10 0.7(5) . .
O4 W10 O24 W6 45(4) . .
O39 W10 O24 W6 -173.1(6) . .
O37 W10 O24 W6 94.7(5) . .
O26 W10 O24 W6 -88.0(5) . .
O30 W10 O24 W6 0.8(5) . .
O4 W10 O24 W1 -51(4) . .
O39 W10 O24 W1 91.5(5) . .
O37 W10 O24 W1 -0.7(5) . .
O26 W10 O24 W1 176.6(5) . .
O30 W10 O24 W1 -94.5(5) . .
O9 W5 O25 W3 -173.9(8) . .
O27 W5 O25 W3 16(2) . .
O20 W5 O25 W3 -75.7(8) . .
O38 W5 O25 W3 86.7(8) . .
O18 W5 O25 W3 -3.0(6) . .
O15 W3 O25 W5 171.3(8) . .
O29 W3 O25 W5 -14(3) . .
O26 W3 O25 W5 -85.8(7) . .
O1 W3 O25 W5 77.5(8) . .
O18 W3 O25 W5 3.1(6) . .
O15 W3 O26 W10 -126.4(16) . .
O29 W3 O26 W10 -27.5(16) . .
O1 W3 O26 W10 54(3) . .
O25 W3 O26 W10 137.7(16) . .
O18 W3 O26 W10 60.9(16) . .
O4 W10 O26 W3 124.4(16) . .
O39 W10 O26 W3 23.7(16) . .
O37 W10 O26 W3 -56(3) . .
O30 W10 O26 W3 -136.2(16) . .
O24 W10 O26 W3 -63.5(16) . .
O9 W5 O27 W9 -132(2) . .
O20 W5 O27 W9 130(2) . .
O38 W5 O27 W9 -33(2) . .
O25 W5 O27 W9 38(4) . .
O18 W5 O27 W9 57(2) . .
O17 W9 O27 W5 124(2) . .
O7 W9 O27 W5 -133(2) . .
O22 W9 O27 W5 -15(3) . .
O21 W9 O27 W5 34(2) . .
O32 W9 O27 W5 -46(2) . .
O21 W6 O28 Ce2 -43(2) . .
O38 W6 O28 Ce2 49(2) . .
O30 W6 O28 Ce2 136.6(19) . .
O8 W6 O28 Ce2 -136.1(19) . .
O24 W6 O28 Ce2 173.3(17) . .
O5 Ce2 O28 W6 93.9(19) 2_575 .
O12W Ce2 O28 W6 163(2) . .
O11W Ce2 O28 W6 -129(2) . .
O4 Ce2 O28 W6 -126(2) 2_565 .
O7W Ce2 O28 W6 -14(2) . .
O16W Ce2 O28 W6 98(2) . .
O3W Ce2 O28 W6 20.5(19) . .
O1W Ce2 O28 W6 -54.7(19) . .
O15 W3 O29 W7 137.7(16) . .
O26 W3 O29 W7 35.0(16) . .
O1 W3 O29 W7 -128.3(16) . .
O25 W3 O29 W7 -37(3) . .
O18 W3 O29 W7 -53.6(16) . .
O16 W7 O29 W3 -131.8(16) . .
O31 W7 O29 W3 125.5(16) . .
O12 W7 O29 W3 23(3) . .
O39 W7 O29 W3 -33.0(16) . .
O10 W7 O29 W3 51.6(16) . .
O4 W10 O30 W6 -173.7(8) . .
O39 W10 O30 W6 16(2) . .
O37 W10 O30 W6 -75.4(7) . .
O26 W10 O30 W6 85.7(7) . .
O24 W10 O30 W6 -1.1(6) . .
O28 W6 O30 W10 174.1(7) . .
O21 W6 O30 W10 -7(2) . .
O38 W6 O30 W10 -85.0(8) . .
O8 W6 O30 W10 76.5(7) . .
O24 W6 O30 W10 1.1(6) . .
O16 W7 O31 W11 172.7(8) . .
O12 W7 O31 W11 74.5(7) . .
O29 W7 O31 W11 -83.9(7) . .
O39 W7 O31 W11 -5(2) . .
O10 W7 O31 W11 0.5(6) . .
O19 W11 O31 W7 -173.1(8) . .
O11 W11 O31 W7 -2(3) . .
O2 W11 O31 W7 85.9(8) . .
O13 W11 O31 W7 -77.1(8) . .
O10 W11 O31 W7 -0.5(6) . .
O17 W9 O32 W8 61(3) . .
O7 W9 O32 W8 -83.0(6) . .
O27 W9 O32 W8 -179.9(6) . .
O22 W9 O32 W8 13.6(5) . .
O21 W9 O32 W8 98.3(5) . .
O5 W8 O32 W9 -54(3) . .
O3 W8 O32 W9 83.6(6) . .
O34 W8 O32 W9 179.4(6) . .
O22 W8 O32 W9 -13.4(5) . .
O35 W8 O32 W9 -98.2(5) . .
O35 W1 O33 Ag2 -101(5) . .
O36 W1 O33 Ag2 168(4) . .
O8 W1 O33 Ag2 -4(5) . .
O37 W1 O33 Ag2 84(5) . .
O24 W1 O33 Ag2 58(6) . .
O14 W2 O34 W8 129.1(19) . .
O36 W2 O34 W8 28.4(19) . .
O12 W2 O34 W8 -51(3) . .
O13 W2 O34 W8 -133.6(19) . .
O10 W2 O34 W8 -61.4(19) . .
O5 W8 O34 W2 -119.2(19) . .
O3 W8 O34 W2 137.0(19) . .
O22 W8 O34 W2 20(3) . .
O35 W8 O34 W2 -30.9(19) . .
O32 W8 O34 W2 49.9(19) . .
O33 W1 O35 W8 -130.9(14) . .
O36 W1 O35 W8 -30.5(15) . .
O8 W1 O35 W8 128.4(15) . .
O37 W1 O35 W8 35(3) . .
O24 W1 O35 W8 53.5(15) . .
O5 W8 O35 W1 133.3(16) . .
O3 W8 O35 W1 -47(4) . .
O34 W8 O35 W1 31.6(15) . .
O22 W8 O35 W1 -128.9(15) . .
O32 W8 O35 W1 -56.0(15) . .
O14 W2 O36 W1 -119.8(15) . .
O34 W2 O36 W1 -19.3(15) . .
O12 W2 O36 W1 140.2(15) . .
O13 W2 O36 W1 54(3) . .
O10 W2 O36 W1 66.0(15) . .
O33 W1 O36 W2 125.9(15) . .
O35 W1 O36 W2 21.9(15) . .
O8 W1 O36 W2 -76(2) . .
O37 W1 O36 W2 -140.2(15) . .
O24 W1 O36 W2 -65.6(14) . .
O4 W10 O37 W1 172.7(7) . .
O39 W10 O37 W1 -85.5(7) . .
O26 W10 O37 W1 -7(2) . .
O30 W10 O37 W1 73.1(7) . .
O24 W10 O37 W1 0.9(6) . .
O33 W1 O37 W10 -175.4(7) . .
O35 W1 O37 W10 18(2) . .
O36 W1 O37 W10 84.5(7) . .
O8 W1 O37 W10 -76.4(7) . .
O24 W1 O37 W10 -0.9(6) . .
O28 W6 O38 W5 -126.0(16) . .
O21 W6 O38 W5 -23.0(16) . .
O30 W6 O38 W5 137.5(16) . .
O8 W6 O38 W5 69(3) . .
O24 W6 O38 W5 63.3(16) . .
O9 W5 O38 W6 120.3(16) . .
O27 W5 O38 W6 21.0(16) . .
O20 W5 O38 W6 -55(3) . .
O25 W5 O38 W6 -142.0(16) . .
O18 W5 O38 W6 -66.8(16) . .
O4 W10 O39 W7 -122(2) . .
O37 W10 O39 W7 139(2) . .
O26 W10 O39 W7 -21.8(19) . .
O30 W10 O39 W7 49(3) . .
O24 W10 O39 W7 65(2) . .
O16 W7 O39 W10 125(2) . .
O31 W7 O39 W10 -57(3) . .
O12 W7 O39 W10 -138(2) . .
O29 W7 O39 W10 24(2) . .
O10 W7 O39 W10 -62(2) . .
W9 O22 Ag1 O22 -107(100) . 2_575
W8 O22 Ag1 O22 19(100) . 2_575
W9 O22 Ag1 O21 -24.4(5) . .
W8 O22 Ag1 O21 101.8(7) . .
W9 O22 Ag1 O21 155.6(5) . 2_575
W8 O22 Ag1 O21 -78.2(7) . 2_575
W6 O21 Ag1 O22 34.6(8) . 2_575
W9 O21 Ag1 O22 -159.0(5) . 2_575
W6 O21 Ag1 O22 -145.4(8) . .
W9 O21 Ag1 O22 21.0(5) . .
W6 O21 Ag1 O21 -115(100) . 2_575
W9 O21 Ag1 O21 51(100) . 2_575
W1 O33 Ag2 Ag2 -163(5) . 2_675
W1 O33 Ag2 O14W -6(5) . .
